data_4088896
loop_
_publ_author_name
'Sandoval, John J.'
'Melero, Crist\'obal'
'Palma, Pilar'
'\'Alvarez, Eleuterio'
'Rodr\'iguez-Delgado, Antonio'
'C\'ampora, Juan'

_publ_section_title
;
 Oxygen-Induced Dimerization of Alkyl-Manganese(II) 2,6-Bisiminopyridine
 Complexes: Selective Synthesis of a New Ditopic NNN-Pincer Ligand
;
_journal_issue 19
_journal_name_full Organometallics
_journal_page_first 3336
_journal_paper_doi 10.1021/acs.organomet.6b00538
_journal_volume 35
_journal_year 2016
_chemical_formula_moiety 'C72 H98 N6'
_chemical_formula_sum 'C72 H98 N6'
_chemical_formula_weight 1047.56
_space_group_IT_number 2
_space_group_name_Hall '-P 1'
_space_group_name_H-M_alt 'P -1'
_symmetry_cell_setting triclinic
_symmetry_space_group_name_Hall '-P 1'
_symmetry_space_group_name_H-M 'P -1'
_atom_sites_solution_hydrogens geom
_atom_sites_solution_primary direct
_atom_sites_solution_secondary difmap
_audit_creation_method SHELXL-97
_cell_angle_alpha 109.320(2)
_cell_angle_beta 107.385(2)
_cell_angle_gamma 91.274(2)
_cell_formula_units_Z 2
_cell_length_a 13.1609(7)
_cell_length_b 14.6512(8)
_cell_length_c 19.2049(12)
_cell_measurement_reflns_used 7500
_cell_measurement_temperature 173(2)
_cell_measurement_theta_max 22.98
_cell_measurement_theta_min 2.37
_cell_volume 3304.7(3)
_computing_cell_refinement 'APEX2 Software Suite (Bruker, 2007)'
_computing_data_collection 'APEX2 Software Suite (Bruker, 2007)'
_computing_data_reduction 'APEX2 Software Suite (Bruker, 2007)'
_computing_molecular_graphics 'SHELXTL (Sheldrick, 2008)'
_computing_publication_material 'SHELXTL and publCIF (Westrip, 2010)'
_computing_structure_refinement 'SHELXL97 (Sheldrick, 2008)'
_computing_structure_solution 'SIR2002 (Burla et al., 2003)'
_diffrn_ambient_temperature 173(2)
_diffrn_detector_area_resol_mean 8.26
_diffrn_measured_fraction_theta_full 0.985
_diffrn_measured_fraction_theta_max 0.985
_diffrn_measurement_device_type
;
 Bruker-Nonius X8kappa APEX II CCD area detector
;
_diffrn_measurement_method 'phi and omega scans with narrow frames'
_diffrn_radiation_monochromator graphite
_diffrn_radiation_source 'fine-focus sealed tube'
_diffrn_radiation_type MoK\a
_diffrn_radiation_wavelength 0.71073
_diffrn_reflns_av_R_equivalents 0.0867
_diffrn_reflns_av_unetI/netI 0.0958
_diffrn_reflns_limit_h_max 15
_diffrn_reflns_limit_h_min -13
_diffrn_reflns_limit_k_max 17
_diffrn_reflns_limit_k_min -15
_diffrn_reflns_limit_l_max 23
_diffrn_reflns_limit_l_min -23
_diffrn_reflns_number 52939
_diffrn_reflns_theta_full 25.25
_diffrn_reflns_theta_max 25.25
_diffrn_reflns_theta_min 1.19
_diffrn_standards_decay_% 0
_exptl_absorpt_coefficient_mu 0.061
_exptl_absorpt_correction_T_max 0.9921
_exptl_absorpt_correction_T_min 0.9837
_exptl_absorpt_correction_type multi-scan
_exptl_absorpt_process_details
;
program SADABS, Bruker (2001).
;
_exptl_crystal_colour yellow
_exptl_crystal_density_diffrn 1.053
_exptl_crystal_density_method 'not measured'
_exptl_crystal_description prism
_exptl_crystal_F_000 1144
_exptl_crystal_size_max 0.27
_exptl_crystal_size_mid 0.17
_exptl_crystal_size_min 0.13
_refine_diff_density_max 0.525
_refine_diff_density_min -0.488
_refine_diff_density_rms 0.049
_refine_ls_extinction_method none
_refine_ls_goodness_of_fit_ref 0.958
_refine_ls_hydrogen_treatment mixed
_refine_ls_matrix_type full
_refine_ls_number_parameters 729
_refine_ls_number_reflns 11787
_refine_ls_number_restraints 714
_refine_ls_restrained_S_all 0.933
_refine_ls_R_factor_all 0.1606
_refine_ls_R_factor_gt 0.0670
_refine_ls_shift/su_max 0.000
_refine_ls_shift/su_mean 0.000
_refine_ls_structure_factor_coef Fsqd
_refine_ls_weighting_details 'calc w=1/[\s^2^(Fo^2^)+(0.1036P)^2^+0.0000P] where P=(Fo^2^+2Fc^2^)/3'
_refine_ls_weighting_scheme calc
_refine_ls_wR_factor_gt 0.1670
_refine_ls_wR_factor_ref 0.1942
_reflns_number_gt 5721
_reflns_number_total 11787
_reflns_threshold_expression >2sigma(I)
_cod_data_source_file om6b00538_si_002.cif
_cod_data_source_block 4-allyl
_cod_depositor_comments
;
The following automatic conversions were performed:

data item '_symmetry_cell_setting' value 'Triclinic' was changed to
'triclinic' in accordance with the
/home/saulius/struct/COD-crude-data/automatic-downloads/DataCite-retrospective/ACS/depositions/lib/dictionaries/cif_core.dic
dictionary named 'cif_core.dic' version 2.4.2 last updated on
2011-04-26.

Automatic conversion script
Id: cif_fix_values 6909 2019-04-08 15:41:33Z antanas 
;
_cod_database_code 4088896

loop_
_symmetry_equiv_pos_as_xyz
'x, y, z'
'-x, -y, -z'

loop_
_atom_site_label
_atom_site_type_symbol
_atom_site_fract_x
_atom_site_fract_y
_atom_site_fract_z
_atom_site_U_iso_or_equiv
_atom_site_adp_type
_atom_site_occupancy
_atom_site_symmetry_multiplicity
_atom_site_calc_flag
_atom_site_refinement_flags
N1 N 0.92230(15) 0.41458(14) 0.29193(12) 0.0317(5) Uani 1 1 d U
N2 N 0.94313(16) 0.22757(15) 0.27277(13) 0.0305(5) Uani 1 1 d DU
H2N H 0.9890(17) 0.2807(14) 0.2883(15) 0.037 Uiso 1 1 d D
N3 N 1.00274(16) 0.64900(15) 0.30282(13) 0.0359(6) Uani 1 1 d U
N4 N 0.55436(15) 0.53034(15) 0.21015(13) 0.0322(5) Uani 1 1 d U
N5 N 0.47279(16) 0.29301(15) 0.19283(13) 0.0345(6) Uani 1 1 d U
N6 N 0.54022(17) 0.72077(15) 0.24047(14) 0.0361(6) Uani 1 1 d DU
H6N H 0.4921(17) 0.6704(15) 0.2296(15) 0.043 Uiso 1 1 d D
C1 C 0.82980(19) 0.35245(18) 0.27802(15) 0.0304(6) Uani 1 1 d U
C2 C 0.72536(19) 0.39306(18) 0.27747(15) 0.0310(6) Uani 1 1 d U
H2 H 0.6826 0.3540 0.2956 0.037 Uiso 1 1 calc R
C3 C 0.75214(19) 0.49853(18) 0.33480(15) 0.0303(6) Uani 1 1 d U
H3 H 0.6833 0.5268 0.3328 0.036 Uiso 1 1 calc R
C4 C 0.81756(19) 0.55324(18) 0.30355(15) 0.0306(6) Uani 1 1 d U
H4 H 0.8380 0.6229 0.3395 0.037 Uiso 1 1 calc R
C5 C 0.91761(19) 0.50665(18) 0.30198(15) 0.0296(6) Uani 1 1 d U
C6 C 0.84227(19) 0.25751(18) 0.26395(15) 0.0300(6) Uani 1 1 d U
C7 C 0.7497(2) 0.17800(19) 0.23781(18) 0.0406(7) Uani 1 1 d U
H7A H 0.6819 0.2056 0.2285 0.061 Uiso 1 1 calc R
H7B H 0.7572 0.1497 0.2784 0.061 Uiso 1 1 calc R
H7C H 0.7500 0.1271 0.1895 0.061 Uiso 1 1 calc R
C8 C 0.8090(2) 0.5047(2) 0.41944(16) 0.0414(7) Uani 1 1 d U
H8A H 0.7636 0.4632 0.4333 0.050 Uiso 1 1 calc R
H8B H 0.8778 0.4777 0.4221 0.050 Uiso 1 1 calc R
C9 C 0.8309(3) 0.6036(3) 0.4771(2) 0.0701(10) Uani 1 1 d U
H9 H 0.7712 0.6385 0.4791 0.084 Uiso 1 1 calc R
C10 C 0.9241(4) 0.6482(3) 0.5258(3) 0.1138(18) Uani 1 1 d U
H10A H 0.9862 0.6163 0.5260 0.137 Uiso 1 1 calc R
H10B H 0.9304 0.7128 0.5612 0.137 Uiso 1 1 calc R
C11 C 1.0149(2) 0.56537(19) 0.30859(16) 0.0343(7) Uani 1 1 d U
C12 C 1.1185(2) 0.5224(2) 0.3209(2) 0.0560(9) Uani 1 1 d U
H12A H 1.1102 0.4611 0.2774 0.084 Uiso 1 1 calc R
H12B H 1.1370 0.5097 0.3699 0.084 Uiso 1 1 calc R
H12C H 1.1758 0.5683 0.3233 0.084 Uiso 1 1 calc R
C13 C 0.95807(18) 0.14052(18) 0.21686(16) 0.0301(6) Uani 1 1 d U
C14 C 0.9619(2) 0.14194(19) 0.14540(17) 0.0367(7) Uani 1 1 d U
C15 C 0.9742(2) 0.0562(2) 0.09206(18) 0.0469(8) Uani 1 1 d U
H15 H 0.9771 0.0556 0.0431 0.056 Uiso 1 1 calc R
C16 C 0.9822(2) -0.0286(2) 0.10881(19) 0.0506(8) Uani 1 1 d U
H16 H 0.9899 -0.0871 0.0713 0.061 Uiso 1 1 calc R
C17 C 0.9792(2) -0.0285(2) 0.17982(19) 0.0457(8) Uani 1 1 d U
H17 H 0.9847 -0.0872 0.1908 0.055 Uiso 1 1 calc R
C18 C 0.9683(2) 0.05514(19) 0.23502(17) 0.0355(7) Uani 1 1 d U
C19 C 0.9568(2) 0.2341(2) 0.12551(17) 0.0408(7) Uani 1 1 d U
H19 H 0.9445 0.2868 0.1698 0.049 Uiso 1 1 calc R
C20 C 0.8637(3) 0.2225(3) 0.0531(2) 0.0710(11) Uani 1 1 d U
H20A H 0.8715 0.1691 0.0088 0.106 Uiso 1 1 calc R
H20B H 0.8630 0.2833 0.0421 0.106 Uiso 1 1 calc R
H20C H 0.7962 0.2075 0.0613 0.106 Uiso 1 1 calc R
C21 C 1.0628(3) 0.2669(2) 0.1186(2) 0.0635(10) Uani 1 1 d U
H21A H 1.0776 0.2166 0.0757 0.095 Uiso 1 1 calc R
H21B H 1.1208 0.2772 0.1675 0.095 Uiso 1 1 calc R
H21C H 1.0582 0.3281 0.1082 0.095 Uiso 1 1 calc R
C22 C 0.9720(2) 0.0555(2) 0.31464(17) 0.0417(7) Uani 1 1 d U
H22 H 0.9423 0.1151 0.3400 0.050 Uiso 1 1 calc R
C23 C 0.9040(3) -0.0324(3) 0.3102(2) 0.0907(14) Uani 1 1 d U
H23A H 0.8305 -0.0368 0.2762 0.136 Uiso 1 1 calc R
H23B H 0.9033 -0.0255 0.3626 0.136 Uiso 1 1 calc R
H23C H 0.9344 -0.0918 0.2891 0.136 Uiso 1 1 calc R
C24 C 1.0875(3) 0.0638(3) 0.3643(2) 0.0739(11) Uani 1 1 d U
H24A H 1.1199 0.0077 0.3397 0.111 Uiso 1 1 calc R
H24B H 1.0899 0.0649 0.4161 0.111 Uiso 1 1 calc R
H24C H 1.1275 0.1242 0.3695 0.111 Uiso 1 1 calc R
C25 C 1.0903(2) 0.71206(19) 0.30727(18) 0.0386(7) Uani 1 1 d U
C26 C 1.1507(2) 0.7802(2) 0.38052(19) 0.0454(8) Uani 1 1 d U
C27 C 1.2308(2) 0.8457(2) 0.3822(2) 0.0592(9) Uani 1 1 d U
H27 H 1.2738 0.8921 0.4309 0.071 Uiso 1 1 calc R
C28 C 1.2491(3) 0.8447(2) 0.3150(3) 0.0668(10) Uani 1 1 d U
H28 H 1.3043 0.8899 0.3178 0.080 Uiso 1 1 calc R
C29 C 1.1882(3) 0.7791(2) 0.2448(2) 0.0635(10) Uani 1 1 d U
H29 H 1.2015 0.7794 0.1989 0.076 Uiso 1 1 calc R
C30 C 1.1070(2) 0.7116(2) 0.2385(2) 0.0473(8) Uani 1 1 d U
C31 C 1.1262(2) 0.7827(2) 0.45312(19) 0.0545(8) Uani 1 1 d U
H31 H 1.0954 0.7146 0.4425 0.065 Uiso 1 1 calc R
C32 C 1.0399(4) 0.8443(4) 0.4646(3) 0.140(2) Uani 1 1 d U
H32A H 1.0058 0.8260 0.4979 0.210 Uiso 1 1 calc R
H32B H 0.9860 0.8342 0.4139 0.210 Uiso 1 1 calc R
H32C H 1.0710 0.9132 0.4896 0.210 Uiso 1 1 calc R
C33 C 1.2191(4) 0.8084(6) 0.5245(3) 0.185(3) Uani 1 1 d U
H33A H 1.2767 0.7708 0.5134 0.277 Uiso 1 1 calc R
H33B H 1.1980 0.7932 0.5647 0.277 Uiso 1 1 calc R
H33C H 1.2447 0.8783 0.5431 0.277 Uiso 1 1 calc R
C34 C 1.0410(3) 0.6392(2) 0.1596(2) 0.0609(9) Uani 1 1 d U
H34 H 0.9816 0.6040 0.1672 0.073 Uiso 1 1 calc R
C35 C 0.9904(4) 0.6869(3) 0.1020(3) 0.1001(14) Uani 1 1 d U
H35A H 0.9423 0.7310 0.1217 0.150 Uiso 1 1 calc R
H35B H 0.9491 0.6368 0.0520 0.150 Uiso 1 1 calc R
H35C H 1.0466 0.7242 0.0946 0.150 Uiso 1 1 calc R
C36 C 1.1071(4) 0.5636(3) 0.1263(3) 0.133(2) Uani 1 1 d U
H36A H 1.1621 0.5949 0.1136 0.200 Uiso 1 1 calc R
H36B H 1.0600 0.5128 0.0789 0.200 Uiso 1 1 calc R
H36C H 1.1418 0.5341 0.1648 0.200 Uiso 1 1 calc R
C37 C 0.55854(19) 0.43815(18) 0.19825(15) 0.0299(6) Uani 1 1 d U
C38 C 0.65709(19) 0.39012(18) 0.19462(15) 0.0302(6) Uani 1 1 d U
H38 H 0.6354 0.3207 0.1585 0.036 Uiso 1 1 calc R
C39 C 0.72261(19) 0.44447(18) 0.16323(15) 0.0308(6) Uani 1 1 d U
H39 H 0.7912 0.4159 0.1646 0.037 Uiso 1 1 calc R
C40 C 0.74936(18) 0.54969(17) 0.22032(15) 0.0289(6) Uani 1 1 d U
H40 H 0.7916 0.5890 0.2021 0.035 Uiso 1 1 calc R
C41 C 0.64570(19) 0.59110(18) 0.22211(15) 0.0305(6) Uani 1 1 d U
C42 C 0.46248(19) 0.38017(18) 0.19444(15) 0.0311(6) Uani 1 1 d U
C43 C 0.3633(2) 0.4294(2) 0.19634(18) 0.0412(7) Uani 1 1 d U
H43A H 0.3028 0.3807 0.1852 0.062 Uiso 1 1 calc R
H43B H 0.3463 0.4605 0.1570 0.062 Uiso 1 1 calc R
H43C H 0.3765 0.4791 0.2481 0.062 Uiso 1 1 calc R
C44 C 0.6628(2) 0.4360(2) 0.07921(16) 0.0389(7) Uani 1 1 d U
H44A H 0.6423 0.3661 0.0463 0.047 Uiso 1 1 calc R
H44B H 0.5958 0.4659 0.0779 0.047 Uiso 1 1 calc R
C45 C 0.7262(3) 0.4837(2) 0.04516(18) 0.0552(9) Uani 1 1 d U
H45 H 0.7928 0.4616 0.0426 0.066 Uiso 1 1 calc R
C46 C 0.6974(3) 0.5530(3) 0.0187(2) 0.0973(15) Uani 1 1 d U
H46A H 0.6314 0.5770 0.0203 0.117 Uiso 1 1 calc R
H46B H 0.7423 0.5798 -0.0022 0.117 Uiso 1 1 calc R
C47 C 0.63723(19) 0.68733(18) 0.24013(16) 0.0318(6) Uani 1 1 d U
C48 C 0.7290(2) 0.76379(19) 0.26021(19) 0.0433(8) Uani 1 1 d U
H48A H 0.7949 0.7335 0.2616 0.065 Uiso 1 1 calc R
H48B H 0.7382 0.8132 0.3114 0.065 Uiso 1 1 calc R
H48C H 0.7140 0.7947 0.2207 0.065 Uiso 1 1 calc R
C49 C 0.39102(19) 0.23294(19) 0.19838(17) 0.0349(7) Uani 1 1 d U
C50 C 0.3357(2) 0.15092(19) 0.13230(18) 0.0386(7) Uani 1 1 d U
C51 C 0.2629(2) 0.0887(2) 0.14087(19) 0.0461(8) Uani 1 1 d U
H51 H 0.2236 0.0333 0.0971 0.055 Uiso 1 1 calc R
C52 C 0.2463(2) 0.1051(2) 0.2111(2) 0.0503(8) Uani 1 1 d U
H52 H 0.1960 0.0613 0.2153 0.060 Uiso 1 1 calc R
C53 C 0.3020(2) 0.1845(2) 0.27502(19) 0.0483(8) Uani 1 1 d U
H53 H 0.2905 0.1945 0.3234 0.058 Uiso 1 1 calc R
C54 C 0.3752(2) 0.2510(2) 0.27071(18) 0.0406(7) Uani 1 1 d U
C55 C 0.3570(2) 0.1344(2) 0.05631(18) 0.0452(8) Uani 1 1 d U
H55 H 0.4357 0.1533 0.0692 0.054 Uiso 1 1 calc R
C56 C 0.2979(3) 0.1995(2) 0.0142(2) 0.0625(9) Uani 1 1 d U
H56A H 0.2205 0.1858 0.0037 0.094 Uiso 1 1 calc R
H56B H 0.3124 0.1862 -0.0352 0.094 Uiso 1 1 calc R
H56C H 0.3230 0.2682 0.0471 0.094 Uiso 1 1 calc R
C57 C 0.3286(3) 0.0273(2) 0.0002(2) 0.0639(10) Uani 1 1 d U
H57A H 0.3630 -0.0151 0.0279 0.096 Uiso 1 1 calc R
H57B H 0.3543 0.0198 -0.0440 0.096 Uiso 1 1 calc R
H57C H 0.2505 0.0090 -0.0188 0.096 Uiso 1 1 calc R
C58 C 0.4399(2) 0.3349(2) 0.34350(18) 0.0463(8) Uani 1 1 d U
H58 H 0.4747 0.3812 0.3265 0.056 Uiso 1 1 calc R
C59 C 0.3705(3) 0.3915(3) 0.3893(2) 0.0738(11) Uani 1 1 d U
H59A H 0.3121 0.4117 0.3545 0.111 Uiso 1 1 calc R
H59B H 0.4147 0.4493 0.4319 0.111 Uiso 1 1 calc R
H59C H 0.3403 0.3498 0.4109 0.111 Uiso 1 1 calc R
C60 C 0.5288(3) 0.2991(3) 0.3950(2) 0.0642(10) Uani 1 1 d U
H60A H 0.4973 0.2516 0.4112 0.096 Uiso 1 1 calc R
H60B H 0.5705 0.3545 0.4412 0.096 Uiso 1 1 calc R
H60C H 0.5761 0.2680 0.3658 0.096 Uiso 1 1 calc R
C61 C 0.53294(19) 0.81843(19) 0.28657(17) 0.0350(7) Uani 1 1 d U
C62 C 0.5519(2) 0.8437(2) 0.36661(19) 0.0444(7) Uani 1 1 d U
C63 C 0.5439(2) 0.9393(2) 0.4083(2) 0.0589(9) Uani 1 1 d U
H63 H 0.5572 0.9587 0.4629 0.071 Uiso 1 1 calc R
C64 C 0.5175(3) 1.0058(2) 0.3727(3) 0.0663(10) Uani 1 1 d U
H64 H 0.5121 1.0705 0.4027 0.080 Uiso 1 1 calc R
C65 C 0.4986(2) 0.9806(2) 0.2944(2) 0.0582(9) Uani 1 1 d U
H65 H 0.4799 1.0278 0.2703 0.070 Uiso 1 1 calc R
C66 C 0.5067(2) 0.8861(2) 0.24965(19) 0.0419(7) Uani 1 1 d U
C67 C 0.5795(3) 0.7698(3) 0.4060(2) 0.0634(10) Uani 1 1 d U
H67 H 0.6202 0.7232 0.3775 0.076 Uiso 1 1 calc R
C68 C 0.4768(3) 0.7107(3) 0.3994(3) 0.0906(13) Uani 1 1 d U
H68A H 0.4343 0.7546 0.4263 0.136 Uiso 1 1 calc R
H68B H 0.4962 0.6612 0.4233 0.136 Uiso 1 1 calc R
H68C H 0.4343 0.6785 0.3442 0.136 Uiso 1 1 calc R
C69 C 0.6509(4) 0.8151(4) 0.4909(2) 0.1080(16) Uani 1 1 d U
H69A H 0.7130 0.8566 0.4944 0.162 Uiso 1 1 calc R
H69B H 0.6758 0.7632 0.5108 0.162 Uiso 1 1 calc R
H69C H 0.6099 0.8546 0.5220 0.162 Uiso 1 1 calc R
C70 C 0.4871(3) 0.8580(2) 0.1635(2) 0.0587(9) Uani 1 1 d U
H70 H 0.5240 0.7994 0.1477 0.070 Uiso 1 1 calc R
C71 C 0.3690(3) 0.8273(3) 0.1184(2) 0.0744(11) Uani 1 1 d U
H71A H 0.3285 0.8799 0.1374 0.112 Uiso 1 1 calc R
H71B H 0.3444 0.7684 0.1255 0.112 Uiso 1 1 calc R
H71C H 0.3575 0.8135 0.0628 0.112 Uiso 1 1 calc R
C72 C 0.5346(3) 0.9365(3) 0.1415(3) 0.1032(16) Uani 1 1 d U
H72A H 0.5044 0.9971 0.1596 0.155 Uiso 1 1 calc R
H72B H 0.5170 0.9144 0.0847 0.155 Uiso 1 1 calc R
H72C H 0.6128 0.9482 0.1661 0.155 Uiso 1 1 calc R

loop_
_atom_site_aniso_label
_atom_site_aniso_U_11
_atom_site_aniso_U_22
_atom_site_aniso_U_33
_atom_site_aniso_U_23
_atom_site_aniso_U_13
_atom_site_aniso_U_12
N1 0.0296(12) 0.0311(13) 0.0327(14) 0.0095(11) 0.0099(10) 0.0031(9)
N2 0.0264(12) 0.0265(12) 0.0358(14) 0.0096(11) 0.0077(11) 0.0034(9)
N3 0.0308(13) 0.0313(13) 0.0438(16) 0.0096(11) 0.0138(11) 0.0026(10)
N4 0.0283(12) 0.0334(13) 0.0392(15) 0.0178(11) 0.0115(11) 0.0035(9)
N5 0.0288(12) 0.0324(13) 0.0451(16) 0.0169(11) 0.0128(11) -0.0006(9)
N6 0.0290(13) 0.0285(13) 0.0516(16) 0.0153(12) 0.0131(12) 0.0047(10)
C1 0.0289(14) 0.0302(15) 0.0311(17) 0.0106(13) 0.0085(12) 0.0023(11)
C2 0.0308(14) 0.0318(15) 0.0345(17) 0.0151(13) 0.0128(13) 0.0031(11)
C3 0.0265(14) 0.0334(15) 0.0334(16) 0.0133(13) 0.0116(12) 0.0077(11)
C4 0.0301(14) 0.0242(14) 0.0361(17) 0.0084(12) 0.0112(13) 0.0043(11)
C5 0.0278(14) 0.0265(14) 0.0328(17) 0.0088(13) 0.0092(12) 0.0032(11)
C6 0.0310(15) 0.0323(15) 0.0287(16) 0.0136(13) 0.0096(12) 0.0034(11)
C7 0.0348(15) 0.0361(16) 0.055(2) 0.0193(15) 0.0169(14) 0.0019(12)
C8 0.0445(17) 0.0445(18) 0.0386(18) 0.0175(15) 0.0145(14) 0.0138(13)
C9 0.095(3) 0.066(2) 0.044(2) 0.018(2) 0.015(2) 0.033(2)
C10 0.146(4) 0.073(3) 0.072(3) 0.018(3) -0.027(3) -0.001(3)
C11 0.0281(14) 0.0296(15) 0.0426(19) 0.0104(14) 0.0105(13) 0.0038(11)
C12 0.0301(16) 0.0424(18) 0.096(3) 0.0265(18) 0.0190(17) 0.0057(13)
C13 0.0224(14) 0.0279(15) 0.0370(17) 0.0081(13) 0.0095(12) 0.0031(11)
C14 0.0318(15) 0.0358(16) 0.0421(19) 0.0125(14) 0.0126(14) 0.0079(12)
C15 0.0551(19) 0.0424(18) 0.043(2) 0.0112(16) 0.0194(16) 0.0097(15)
C16 0.055(2) 0.0333(17) 0.056(2) 0.0031(16) 0.0206(17) 0.0072(14)
C17 0.0468(18) 0.0276(16) 0.061(2) 0.0120(16) 0.0193(16) 0.0025(13)
C18 0.0289(15) 0.0274(15) 0.0473(19) 0.0115(14) 0.0101(13) 0.0015(11)
C19 0.0481(17) 0.0383(16) 0.0401(19) 0.0131(14) 0.0206(15) 0.0106(13)
C20 0.069(2) 0.069(2) 0.076(3) 0.040(2) 0.010(2) 0.0139(19)
C21 0.065(2) 0.054(2) 0.087(3) 0.035(2) 0.035(2) 0.0061(17)
C22 0.0432(17) 0.0346(16) 0.051(2) 0.0191(15) 0.0151(15) 0.0077(13)
C23 0.132(3) 0.067(3) 0.083(3) 0.039(2) 0.039(3) -0.027(2)
C24 0.060(2) 0.108(3) 0.062(3) 0.038(2) 0.0207(19) 0.031(2)
C25 0.0291(15) 0.0304(15) 0.057(2) 0.0147(15) 0.0167(15) 0.0054(12)
C26 0.0278(15) 0.0385(17) 0.063(2) 0.0158(16) 0.0067(15) 0.0037(13)
C27 0.0334(18) 0.050(2) 0.082(3) 0.0176(19) 0.0089(18) -0.0015(14)
C28 0.0407(19) 0.055(2) 0.109(3) 0.030(2) 0.030(2) -0.0031(16)
C29 0.059(2) 0.052(2) 0.091(3) 0.024(2) 0.043(2) 0.0012(16)
C30 0.0461(18) 0.0366(17) 0.067(2) 0.0158(16) 0.0319(16) 0.0027(13)
C31 0.052(2) 0.049(2) 0.051(2) 0.0135(17) 0.0049(17) 0.0044(15)
C32 0.193(5) 0.179(5) 0.122(4) 0.090(4) 0.109(4) 0.118(5)
C33 0.075(3) 0.375(11) 0.102(4) 0.120(6) -0.013(3) -0.006(5)
C34 0.086(3) 0.048(2) 0.056(2) 0.0099(18) 0.043(2) -0.0025(17)
C35 0.123(4) 0.071(3) 0.085(3) 0.022(2) 0.010(3) 0.008(2)
C36 0.182(5) 0.089(3) 0.098(4) -0.005(3) 0.040(4) 0.061(3)
C37 0.0263(14) 0.0329(15) 0.0324(17) 0.0144(13) 0.0090(12) 0.0049(11)
C38 0.0267(14) 0.0281(14) 0.0361(17) 0.0100(13) 0.0121(12) 0.0029(11)
C39 0.0274(14) 0.0323(15) 0.0359(17) 0.0142(13) 0.0126(12) 0.0040(11)
C40 0.0246(13) 0.0299(14) 0.0390(17) 0.0176(13) 0.0137(12) 0.0054(11)
C41 0.0305(14) 0.0312(15) 0.0337(17) 0.0151(13) 0.0117(12) 0.0045(11)
C42 0.0261(14) 0.0328(15) 0.0343(17) 0.0135(13) 0.0078(12) 0.0016(11)
C43 0.0302(15) 0.0421(17) 0.060(2) 0.0258(16) 0.0182(15) 0.0073(12)
C44 0.0382(16) 0.0447(17) 0.0364(18) 0.0176(14) 0.0120(14) 0.0064(13)
C45 0.055(2) 0.074(2) 0.051(2) 0.0356(19) 0.0213(17) 0.0131(17)
C46 0.091(3) 0.130(4) 0.103(4) 0.086(3) 0.027(3) 0.009(3)
C47 0.0300(15) 0.0335(15) 0.0362(17) 0.0169(13) 0.0114(13) 0.0056(11)
C48 0.0323(15) 0.0334(16) 0.071(2) 0.0239(16) 0.0203(15) 0.0056(12)
C49 0.0261(14) 0.0361(16) 0.0491(19) 0.0227(14) 0.0129(14) 0.0056(12)
C50 0.0283(15) 0.0394(17) 0.055(2) 0.0246(15) 0.0146(14) 0.0049(12)
C51 0.0316(16) 0.0457(18) 0.062(2) 0.0243(16) 0.0117(15) -0.0043(13)
C52 0.0365(17) 0.055(2) 0.073(2) 0.0384(19) 0.0207(17) 0.0006(14)
C53 0.0433(18) 0.056(2) 0.057(2) 0.0307(18) 0.0210(16) 0.0069(15)
C54 0.0358(16) 0.0420(17) 0.050(2) 0.0261(15) 0.0121(14) 0.0058(13)
C55 0.0387(17) 0.0419(17) 0.052(2) 0.0133(15) 0.0144(15) -0.0017(13)
C56 0.074(2) 0.061(2) 0.057(2) 0.0263(19) 0.0212(19) 0.0041(18)
C57 0.072(2) 0.057(2) 0.061(2) 0.0155(18) 0.025(2) 0.0001(17)
C58 0.0483(18) 0.0497(19) 0.044(2) 0.0211(16) 0.0147(16) 0.0055(14)
C59 0.076(3) 0.074(3) 0.067(3) 0.016(2) 0.027(2) 0.018(2)
C60 0.053(2) 0.075(2) 0.058(2) 0.025(2) 0.0072(18) 0.0055(17)
C61 0.0269(14) 0.0330(16) 0.0473(19) 0.0144(14) 0.0149(13) 0.0047(11)
C62 0.0317(16) 0.0506(19) 0.050(2) 0.0139(16) 0.0155(15) 0.0104(13)
C63 0.048(2) 0.062(2) 0.052(2) 0.0019(18) 0.0158(17) 0.0073(17)
C64 0.057(2) 0.040(2) 0.095(3) 0.005(2) 0.035(2) 0.0038(16)
C65 0.055(2) 0.0419(19) 0.101(3) 0.036(2) 0.044(2) 0.0185(15)
C66 0.0377(16) 0.0371(17) 0.063(2) 0.0239(16) 0.0266(15) 0.0117(13)
C67 0.065(2) 0.084(3) 0.057(2) 0.038(2) 0.0260(19) 0.0350(19)
C68 0.111(3) 0.097(3) 0.106(4) 0.068(3) 0.057(3) 0.030(2)
C69 0.107(3) 0.161(5) 0.060(3) 0.048(3) 0.020(2) 0.055(3)
C70 0.062(2) 0.067(2) 0.069(2) 0.0428(19) 0.0295(19) 0.0237(17)
C71 0.065(2) 0.094(3) 0.067(3) 0.031(2) 0.022(2) 0.008(2)
C72 0.080(3) 0.150(4) 0.121(4) 0.096(4) 0.037(3) 0.007(3)

loop_
_atom_type_symbol
_atom_type_description
_atom_type_scat_dispersion_real
_atom_type_scat_dispersion_imag
_atom_type_scat_source
C C 0.0033 0.0016 'International Tables Vol C Tables 4.2.6.8 and 6.1.1.4'
H H 0.0000 0.0000 'International Tables Vol C Tables 4.2.6.8 and 6.1.1.4'
N N 0.0061 0.0033 'International Tables Vol C Tables 4.2.6.8 and 6.1.1.4'

loop_
_geom_angle_atom_site_label_1
_geom_angle_atom_site_label_2
_geom_angle_atom_site_label_3
_geom_angle
C5 N1 C1 120.4(2)
C6 N2 C13 120.6(2)
C6 N2 H2N 106.4(16)
C13 N2 H2N 118.4(17)
C11 N3 C25 121.6(2)
C37 N4 C41 120.0(2)
C42 N5 C49 122.1(2)
C47 N6 C61 122.5(2)
C47 N6 H6N 108.5(17)
C61 N6 H6N 122.5(18)
C6 C1 N1 115.4(2)
C6 C1 C2 124.6(2)
N1 C1 C2 119.9(2)
C1 C2 C3 107.85(19)
C1 C2 C38 112.3(2)
C3 C2 C38 109.85(19)
C1 C2 H2 108.9
C3 C2 H2 108.9
C38 C2 H2 108.9
C4 C3 C2 105.9(2)
C4 C3 C8 114.3(2)
C2 C3 C8 112.0(2)
C4 C3 H3 108.2
C2 C3 H3 108.2
C8 C3 H3 108.2
C5 C4 C3 108.03(19)
C5 C4 C40 111.3(2)
C3 C4 C40 110.18(19)
C5 C4 H4 109.1
C3 C4 H4 109.1
C40 C4 H4 109.1
N1 C5 C11 117.4(2)
N1 C5 C4 123.1(2)
C11 C5 C4 119.4(2)
C1 C6 N2 120.9(2)
C1 C6 C7 123.1(2)
N2 C6 C7 115.9(2)
C6 C7 H7A 109.5
C6 C7 H7B 109.5
H7A C7 H7B 109.5
C6 C7 H7C 109.5
H7A C7 H7C 109.5
H7B C7 H7C 109.5
C9 C8 C3 114.1(2)
C9 C8 H8A 108.7
C3 C8 H8A 108.7
C9 C8 H8B 108.7
C3 C8 H8B 108.7
H8A C8 H8B 107.6
C10 C9 C8 126.1(4)
C10 C9 H9 116.9
C8 C9 H9 116.9
C9 C10 H10A 120.0
C9 C10 H10B 120.0
H10A C10 H10B 120.0
N3 C11 C5 116.2(2)
N3 C11 C12 125.7(2)
C5 C11 C12 118.1(2)
C11 C12 H12A 109.5
C11 C12 H12B 109.5
H12A C12 H12B 109.5
C11 C12 H12C 109.5
H12A C12 H12C 109.5
H12B C12 H12C 109.5
C14 C13 C18 121.3(3)
C14 C13 N2 119.5(2)
C18 C13 N2 119.2(2)
C15 C14 C13 118.1(3)
C15 C14 C19 119.3(3)
C13 C14 C19 122.6(2)
C16 C15 C14 121.1(3)
C16 C15 H15 119.5
C14 C15 H15 119.5
C17 C16 C15 120.1(3)
C17 C16 H16 120.0
C15 C16 H16 120.0
C18 C17 C16 121.0(3)
C18 C17 H17 119.5
C16 C17 H17 119.5
C17 C18 C13 118.5(3)
C17 C18 C22 120.2(3)
C13 C18 C22 121.2(2)
C20 C19 C14 111.8(2)
C20 C19 C21 111.5(3)
C14 C19 C21 111.4(2)
C20 C19 H19 107.3
C14 C19 H19 107.3
C21 C19 H19 107.3
C19 C20 H20A 109.5
C19 C20 H20B 109.5
H20A C20 H20B 109.5
C19 C20 H20C 109.5
H20A C20 H20C 109.5
H20B C20 H20C 109.5
C19 C21 H21A 109.5
C19 C21 H21B 109.5
H21A C21 H21B 109.5
C19 C21 H21C 109.5
H21A C21 H21C 109.5
H21B C21 H21C 109.5
C24 C22 C18 109.5(2)
C24 C22 C23 111.7(3)
C18 C22 C23 112.6(3)
C24 C22 H22 107.6
C18 C22 H22 107.6
C23 C22 H22 107.6
C22 C23 H23A 109.5
C22 C23 H23B 109.5
H23A C23 H23B 109.5
C22 C23 H23C 109.5
H23A C23 H23C 109.5
H23B C23 H23C 109.5
C22 C24 H24A 109.5
C22 C24 H24B 109.5
H24A C24 H24B 109.5
C22 C24 H24C 109.5
H24A C24 H24C 109.5
H24B C24 H24C 109.5
C30 C25 C26 121.7(3)
C30 C25 N3 119.5(3)
C26 C25 N3 118.4(3)
C27 C26 C25 117.1(3)
C27 C26 C31 122.5(3)
C25 C26 C31 120.5(3)
C28 C27 C26 121.6(3)
C28 C27 H27 119.2
C26 C27 H27 119.2
C29 C28 C27 120.1(3)
C29 C28 H28 119.9
C27 C28 H28 119.9
C28 C29 C30 121.6(3)
C28 C29 H29 119.2
C30 C29 H29 119.2
C29 C30 C25 117.9(3)
C29 C30 C34 120.3(3)
C25 C30 C34 121.8(3)
C33 C31 C32 111.9(4)
C33 C31 C26 115.9(3)
C32 C31 C26 110.5(3)
C33 C31 H31 105.9
C32 C31 H31 105.9
C26 C31 H31 105.9
C31 C32 H32A 109.5
C31 C32 H32B 109.5
H32A C32 H32B 109.5
C31 C32 H32C 109.5
H32A C32 H32C 109.5
H32B C32 H32C 109.5
C31 C33 H33A 109.5
C31 C33 H33B 109.5
H33A C33 H33B 109.5
C31 C33 H33C 109.5
H33A C33 H33C 109.5
H33B C33 H33C 109.5
C35 C34 C30 113.0(3)
C35 C34 C36 109.9(3)
C30 C34 C36 111.4(3)
C35 C34 H34 107.4
C30 C34 H34 107.4
C36 C34 H34 107.4
C34 C35 H35A 109.5
C34 C35 H35B 109.5
H35A C35 H35B 109.5
C34 C35 H35C 109.5
H35A C35 H35C 109.5
H35B C35 H35C 109.5
C34 C36 H36A 109.5
C34 C36 H36B 109.5
H36A C36 H36B 109.5
C34 C36 H36C 109.5
H36A C36 H36C 109.5
H36B C36 H36C 109.5
N4 C37 C42 117.2(2)
N4 C37 C38 123.8(2)
C42 C37 C38 118.8(2)
C37 C38 C39 108.3(2)
C37 C38 C2 110.3(2)
C39 C38 C2 110.23(19)
C37 C38 H38 109.3
C39 C38 H38 109.3
C2 C38 H38 109.3
C40 C39 C38 105.8(2)
C40 C39 C44 113.0(2)
C38 C39 C44 112.2(2)
C40 C39 H39 108.6
C38 C39 H39 108.6
C44 C39 H39 108.6
C41 C40 C39 108.73(19)
C41 C40 C4 110.5(2)
C39 C40 C4 110.11(19)
C41 C40 H40 109.2
C39 C40 H40 109.2
C4 C40 H40 109.2
C47 C41 N4 116.5(2)
C47 C41 C40 123.3(2)
N4 C41 C40 120.1(2)
N5 C42 C37 116.2(2)
N5 C42 C43 125.8(2)
C37 C42 C43 117.9(2)
C42 C43 H43A 109.5
C42 C43 H43B 109.5
H43A C43 H43B 109.5
C42 C43 H43C 109.5
H43A C43 H43C 109.5
H43B C43 H43C 109.5
C45 C44 C39 113.8(2)
C45 C44 H44A 108.8
C39 C44 H44A 108.8
C45 C44 H44B 108.8
C39 C44 H44B 108.8
H44A C44 H44B 107.7
C46 C45 C44 124.8(3)
C46 C45 H45 117.6
C44 C45 H45 117.6
C45 C46 H46A 120.0
C45 C46 H46B 120.0
H46A C46 H46B 120.0
C41 C47 N6 120.6(2)
C41 C47 C48 123.7(2)
N6 C47 C48 115.6(2)
C47 C48 H48A 109.5
C47 C48 H48B 109.5
H48A C48 H48B 109.5
C47 C48 H48C 109.5
H48A C48 H48C 109.5
H48B C48 H48C 109.5
C54 C49 C50 121.8(2)
C54 C49 N5 119.6(2)
C50 C49 N5 118.3(2)
C51 C50 C49 117.4(3)
C51 C50 C55 123.1(3)
C49 C50 C55 119.5(2)
C52 C51 C50 121.7(3)
C52 C51 H51 119.2
C50 C51 H51 119.2
C53 C52 C51 120.1(3)
C53 C52 H52 119.9
C51 C52 H52 119.9
C52 C53 C54 121.5(3)
C52 C53 H53 119.2
C54 C53 H53 119.2
C53 C54 C49 117.5(3)
C53 C54 C58 120.1(3)
C49 C54 C58 122.3(2)
C50 C55 C56 111.5(3)
C50 C55 C57 113.7(2)
C56 C55 C57 109.2(3)
C50 C55 H55 107.4
C56 C55 H55 107.4
C57 C55 H55 107.4
C55 C56 H56A 109.5
C55 C56 H56B 109.5
H56A C56 H56B 109.5
C55 C56 H56C 109.5
H56A C56 H56C 109.5
H56B C56 H56C 109.5
C55 C57 H57A 109.5
C55 C57 H57B 109.5
H57A C57 H57B 109.5
C55 C57 H57C 109.5
H57A C57 H57C 109.5
H57B C57 H57C 109.5
C54 C58 C60 110.7(2)
C54 C58 C59 112.9(3)
C60 C58 C59 110.8(3)
C54 C58 H58 107.4
C60 C58 H58 107.4
C59 C58 H58 107.4
C58 C59 H59A 109.5
C58 C59 H59B 109.5
H59A C59 H59B 109.5
C58 C59 H59C 109.5
H59A C59 H59C 109.5
H59B C59 H59C 109.5
C58 C60 H60A 109.5
C58 C60 H60B 109.5
H60A C60 H60B 109.5
C58 C60 H60C 109.5
H60A C60 H60C 109.5
H60B C60 H60C 109.5
C66 C61 C62 121.5(3)
C66 C61 N6 118.5(3)
C62 C61 N6 120.0(2)
C63 C62 C61 117.5(3)
C63 C62 C67 121.3(3)
C61 C62 C67 121.2(3)
C64 C63 C62 121.5(3)
C64 C63 H63 119.2
C62 C63 H63 119.2
C63 C64 C65 120.8(3)
C63 C64 H64 119.6
C65 C64 H64 119.6
C64 C65 C66 120.3(3)
C64 C65 H65 119.9
C66 C65 H65 119.9
C61 C66 C65 118.4(3)
C61 C66 C70 120.9(3)
C65 C66 C70 120.7(3)
C62 C67 C69 113.1(3)
C62 C67 C68 110.6(3)
C69 C67 C68 110.7(3)
C62 C67 H67 107.4
C69 C67 H67 107.4
C68 C67 H67 107.4
C67 C68 H68A 109.5
C67 C68 H68B 109.5
H68A C68 H68B 109.5
C67 C68 H68C 109.5
H68A C68 H68C 109.5
H68B C68 H68C 109.5
C67 C69 H69A 109.5
C67 C69 H69B 109.5
H69A C69 H69B 109.5
C67 C69 H69C 109.5
H69A C69 H69C 109.5
H69B C69 H69C 109.5
C66 C70 C71 110.8(3)
C66 C70 C72 113.7(3)
C71 C70 C72 111.4(3)
C66 C70 H70 106.8
C71 C70 H70 106.8
C72 C70 H70 106.8
C70 C71 H71A 109.5
C70 C71 H71B 109.5
H71A C71 H71B 109.5
C70 C71 H71C 109.5
H71A C71 H71C 109.5
H71B C71 H71C 109.5
C70 C72 H72A 109.5
C70 C72 H72B 109.5
H72A C72 H72B 109.5
C70 C72 H72C 109.5
H72A C72 H72C 109.5
H72B C72 H72C 109.5

loop_
_geom_bond_atom_site_label_1
_geom_bond_atom_site_label_2
_geom_bond_distance
N1 C5 1.304(3)
N1 C1 1.406(3)
N2 C6 1.387(3)
N2 C13 1.432(3)
N2 H2N 0.881(16)
N3 C11 1.276(3)
N3 C25 1.425(3)
N4 C37 1.299(3)
N4 C41 1.394(3)
N5 C42 1.278(3)
N5 C49 1.426(3)
N6 C47 1.379(3)
N6 C61 1.435(3)
N6 H6N 0.887(16)
C1 C6 1.350(3)
C1 C2 1.508(3)
C2 C3 1.531(3)
C2 C38 1.562(4)
C2 H2 1.0000
C3 C4 1.530(3)
C3 C8 1.544(4)
C3 H3 1.0000
C4 C5 1.500(3)
C4 C40 1.565(4)
C4 H4 1.0000
C5 C11 1.476(3)
C6 C7 1.509(3)
C7 H7A 0.9800
C7 H7B 0.9800
C7 H7C 0.9800
C8 C9 1.463(4)
C8 H8A 0.9900
C8 H8B 0.9900
C9 C10 1.296(5)
C9 H9 0.9500
C10 H10A 0.9500
C10 H10B 0.9500
C11 C12 1.502(4)
C12 H12A 0.9800
C12 H12B 0.9800
C12 H12C 0.9800
C13 C14 1.395(4)
C13 C18 1.404(3)
C14 C15 1.382(4)
C14 C19 1.518(4)
C15 C16 1.382(4)
C15 H15 0.9500
C16 C17 1.376(4)
C16 H16 0.9500
C17 C18 1.373(4)
C17 H17 0.9500
C18 C22 1.513(4)
C19 C20 1.510(4)
C19 C21 1.522(4)
C19 H19 1.0000
C20 H20A 0.9800
C20 H20B 0.9800
C20 H20C 0.9800
C21 H21A 0.9800
C21 H21B 0.9800
C21 H21C 0.9800
C22 C24 1.511(4)
C22 C23 1.516(4)
C22 H22 1.0000
C23 H23A 0.9800
C23 H23B 0.9800
C23 H23C 0.9800
C24 H24A 0.9800
C24 H24B 0.9800
C24 H24C 0.9800
C25 C30 1.400(4)
C25 C26 1.405(4)
C26 C27 1.396(4)
C26 C31 1.511(4)
C27 C28 1.376(5)
C27 H27 0.9500
C28 C29 1.360(5)
C28 H28 0.9500
C29 C30 1.391(4)
C29 H29 0.9500
C30 C34 1.511(4)
C31 C33 1.467(5)
C31 C32 1.489(5)
C31 H31 1.0000
C32 H32A 0.9800
C32 H32B 0.9800
C32 H32C 0.9800
C33 H33A 0.9800
C33 H33B 0.9800
C33 H33C 0.9800
C34 C35 1.500(5)
C34 C36 1.517(5)
C34 H34 1.0000
C35 H35A 0.9800
C35 H35B 0.9800
C35 H35C 0.9800
C36 H36A 0.9800
C36 H36B 0.9800
C36 H36C 0.9800
C37 C42 1.477(3)
C37 C38 1.498(3)
C38 C39 1.529(3)
C38 H38 1.0000
C39 C40 1.526(3)
C39 C44 1.531(4)
C39 H39 1.0000
C40 C41 1.510(3)
C40 H40 1.0000
C41 C47 1.352(3)
C42 C43 1.509(3)
C43 H43A 0.9800
C43 H43B 0.9800
C43 H43C 0.9800
C44 C45 1.488(4)
C44 H44A 0.9900
C44 H44B 0.9900
C45 C46 1.294(5)
C45 H45 0.9500
C46 H46A 0.9500
C46 H46B 0.9500
C47 C48 1.496(3)
C48 H48A 0.9800
C48 H48B 0.9800
C48 H48C 0.9800
C49 C54 1.405(4)
C49 C50 1.409(4)
C50 C51 1.389(3)
C50 C55 1.510(4)
C51 C52 1.374(4)
C51 H51 0.9500
C52 C53 1.370(4)
C52 H52 0.9500
C53 C54 1.394(4)
C53 H53 0.9500
C54 C58 1.515(4)
C55 C56 1.528(4)
C55 C57 1.543(4)
C55 H55 1.0000
C56 H56A 0.9800
C56 H56B 0.9800
C56 H56C 0.9800
C57 H57A 0.9800
C57 H57B 0.9800
C57 H57C 0.9800
C58 C60 1.517(4)
C58 C59 1.525(4)
C58 H58 1.0000
C59 H59A 0.9800
C59 H59B 0.9800
C59 H59C 0.9800
C60 H60A 0.9800
C60 H60B 0.9800
C60 H60C 0.9800
C61 C66 1.392(4)
C61 C62 1.397(4)
C62 C63 1.388(4)
C62 C67 1.508(4)
C63 C64 1.361(5)
C63 H63 0.9500
C64 C65 1.365(5)
C64 H64 0.9500
C65 C66 1.394(4)
C65 H65 0.9500
C66 C70 1.504(4)
C67 C69 1.523(5)
C67 C68 1.538(5)
C67 H67 1.0000
C68 H68A 0.9800
C68 H68B 0.9800
C68 H68C 0.9800
C69 H69A 0.9800
C69 H69B 0.9800
C69 H69C 0.9800
C70 C71 1.508(4)
C70 C72 1.530(4)
C70 H70 1.0000
C71 H71A 0.9800
C71 H71B 0.9800
C71 H71C 0.9800
C72 H72A 0.9800
C72 H72B 0.9800
C72 H72C 0.9800

loop_
_geom_hbond_atom_site_label_D
_geom_hbond_atom_site_label_H
_geom_hbond_atom_site_label_A
_geom_hbond_distance_DH
_geom_hbond_distance_HA
_geom_hbond_distance_DA
_geom_hbond_angle_DHA
N2 H2N N1 0.881(16) 2.16(2) 2.673(3) 116.9(19)
N6 H6N N4 0.887(16) 2.19(2) 2.678(3) 115(2)

loop_
_geom_torsion_atom_site_label_1
_geom_torsion_atom_site_label_2
_geom_torsion_atom_site_label_3
_geom_torsion_atom_site_label_4
_geom_torsion
C5 N1 C1 C6 176.3(2)
C5 N1 C1 C2 -2.1(4)
C6 C1 C2 C3 150.2(3)
N1 C1 C2 C3 -31.5(3)
C6 C1 C2 C38 -88.6(3)
N1 C1 C2 C38 89.7(3)
C1 C2 C3 C4 61.7(2)
C38 C2 C3 C4 -61.0(2)
C1 C2 C3 C8 -63.5(3)
C38 C2 C3 C8 173.8(2)
C2 C3 C4 C5 -60.8(2)
C8 C3 C4 C5 62.9(3)
C2 C3 C4 C40 60.9(2)
C8 C3 C4 C40 -175.4(2)
C1 N1 C5 C11 -174.1(2)
C1 N1 C5 C4 3.2(4)
C3 C4 C5 N1 29.7(3)
C40 C4 C5 N1 -91.4(3)
C3 C4 C5 C11 -153.1(2)
C40 C4 C5 C11 85.8(3)
N1 C1 C6 N2 7.8(4)
C2 C1 C6 N2 -173.9(2)
N1 C1 C6 C7 -172.0(2)
C2 C1 C6 C7 6.4(4)
C13 N2 C6 C1 -138.1(3)
C13 N2 C6 C7 41.7(3)
C4 C3 C8 C9 62.9(3)
C2 C3 C8 C9 -176.8(3)
C3 C8 C9 C10 -123.6(4)
C25 N3 C11 C5 -179.2(2)
C25 N3 C11 C12 0.4(5)
N1 C5 C11 N3 166.6(2)
C4 C5 C11 N3 -10.8(4)
N1 C5 C11 C12 -13.1(4)
C4 C5 C11 C12 169.5(3)
C6 N2 C13 C14 77.3(3)
C6 N2 C13 C18 -102.5(3)
C18 C13 C14 C15 1.1(4)
N2 C13 C14 C15 -178.7(2)
C18 C13 C14 C19 -176.8(2)
N2 C13 C14 C19 3.4(4)
C13 C14 C15 C16 0.1(4)
C19 C14 C15 C16 178.1(3)
C14 C15 C16 C17 -0.6(4)
C15 C16 C17 C18 -0.1(4)
C16 C17 C18 C13 1.3(4)
C16 C17 C18 C22 -176.1(3)
C14 C13 C18 C17 -1.8(4)
N2 C13 C18 C17 178.0(2)
C14 C13 C18 C22 175.6(2)
N2 C13 C18 C22 -4.6(3)
C15 C14 C19 C20 60.1(3)
C13 C14 C19 C20 -122.0(3)
C15 C14 C19 C21 -65.4(3)
C13 C14 C19 C21 112.4(3)
C17 C18 C22 C24 79.2(3)
C13 C18 C22 C24 -98.2(3)
C17 C18 C22 C23 -45.8(4)
C13 C18 C22 C23 136.9(3)
C11 N3 C25 C30 95.0(3)
C11 N3 C25 C26 -91.6(3)
C30 C25 C26 C27 -2.1(4)
N3 C25 C26 C27 -175.4(2)
C30 C25 C26 C31 176.3(3)
N3 C25 C26 C31 3.0(4)
C25 C26 C27 C28 1.0(4)
C31 C26 C27 C28 -177.5(3)
C26 C27 C28 C29 0.2(5)
C27 C28 C29 C30 -0.3(5)
C28 C29 C30 C25 -0.9(5)
C28 C29 C30 C34 -179.7(3)
C26 C25 C30 C29 2.1(4)
N3 C25 C30 C29 175.3(2)
C26 C25 C30 C34 -179.0(3)
N3 C25 C30 C34 -5.8(4)
C27 C26 C31 C33 -36.1(5)
C25 C26 C31 C33 145.5(4)
C27 C26 C31 C32 92.5(4)
C25 C26 C31 C32 -85.9(4)
C29 C30 C34 C35 -54.3(4)
C25 C30 C34 C35 126.9(3)
C29 C30 C34 C36 70.0(4)
C25 C30 C34 C36 -108.8(4)
C41 N4 C37 C42 173.6(2)
C41 N4 C37 C38 -1.4(4)
N4 C37 C38 C39 -30.2(3)
C42 C37 C38 C39 154.9(2)
N4 C37 C38 C2 90.5(3)
C42 C37 C38 C2 -84.4(3)
C1 C2 C38 C37 -175.62(19)
C3 C2 C38 C37 -55.6(2)
C1 C2 C38 C39 -56.1(3)
C3 C2 C38 C39 63.9(3)
C37 C38 C39 C40 59.3(3)
C2 C38 C39 C40 -61.4(2)
C37 C38 C39 C44 -64.3(3)
C2 C38 C39 C44 175.0(2)
C38 C39 C40 C41 -60.2(2)
C44 C39 C40 C41 62.9(3)
C38 C39 C40 C4 61.0(2)
C44 C39 C40 C4 -175.86(19)
C5 C4 C40 C41 176.43(18)
C3 C4 C40 C41 56.6(2)
C5 C4 C40 C39 56.3(2)
C3 C4 C40 C39 -63.5(3)
C37 N4 C41 C47 -175.0(2)
C37 N4 C41 C40 0.7(4)
C39 C40 C41 C47 -153.0(2)
C4 C40 C41 C47 86.1(3)
C39 C40 C41 N4 31.6(3)
C4 C40 C41 N4 -89.3(3)
C49 N5 C42 C37 172.5(2)
C49 N5 C42 C43 -4.7(4)
N4 C37 C42 N5 -171.3(2)
C38 C37 C42 N5 4.0(4)
N4 C37 C42 C43 6.1(4)
C38 C37 C42 C43 -178.6(2)
C40 C39 C44 C45 63.5(3)
C38 C39 C44 C45 -177.0(2)
C39 C44 C45 C46 -121.2(4)
N4 C41 C47 N6 -4.7(4)
C40 C41 C47 N6 179.7(2)
N4 C41 C47 C48 175.7(2)
C40 C41 C47 C48 0.1(4)
C61 N6 C47 C41 154.7(3)
C61 N6 C47 C48 -25.6(4)
C42 N5 C49 C54 -74.4(3)
C42 N5 C49 C50 111.9(3)
C54 C49 C50 C51 1.0(4)
N5 C49 C50 C51 174.6(2)
C54 C49 C50 C55 -179.2(2)
N5 C49 C50 C55 -5.6(4)
C49 C50 C51 C52 -1.0(4)
C55 C50 C51 C52 179.2(3)
C50 C51 C52 C53 0.0(4)
C51 C52 C53 C54 0.9(4)
C52 C53 C54 C49 -0.9(4)
C52 C53 C54 C58 -176.6(3)
C50 C49 C54 C53 -0.1(4)
N5 C49 C54 C53 -173.6(2)
C50 C49 C54 C58 175.6(2)
N5 C49 C54 C58 2.1(4)
C51 C50 C55 C56 101.1(3)
C49 C50 C55 C56 -78.8(3)
C51 C50 C55 C57 -23.0(4)
C49 C50 C55 C57 157.2(3)
C53 C54 C58 C60 75.0(3)
C49 C54 C58 C60 -100.5(3)
C53 C54 C58 C59 -49.9(4)
C49 C54 C58 C59 134.5(3)
C47 N6 C61 C66 102.4(3)
C47 N6 C61 C62 -77.7(3)
C66 C61 C62 C63 -0.2(4)
N6 C61 C62 C63 179.9(2)
C66 C61 C62 C67 179.5(3)
N6 C61 C62 C67 -0.4(4)
C61 C62 C63 C64 0.7(4)
C67 C62 C63 C64 -179.0(3)
C62 C63 C64 C65 -0.5(5)
C63 C64 C65 C66 -0.3(5)
C62 C61 C66 C65 -0.5(4)
N6 C61 C66 C65 179.4(2)
C62 C61 C66 C70 179.6(3)
N6 C61 C66 C70 -0.5(4)
C64 C65 C66 C61 0.8(4)
C64 C65 C66 C70 -179.4(3)
C63 C62 C67 C69 -30.3(4)
C61 C62 C67 C69 150.0(3)
C63 C62 C67 C68 94.5(4)
C61 C62 C67 C68 -85.2(4)
C61 C66 C70 C71 93.9(3)
C65 C66 C70 C71 -86.0(3)
C61 C66 C70 C72 -139.7(3)
C65 C66 C70 C72 40.5(4)
